data_8103341
loop_
_publ_author_name
'Chun-Hua Zhang'
'Xiong-Wen Tan'
'Man-Sheng Chen'

_publ_section_title
;
 Crystal structure of
 catena-tetraaqua-1k2O,2k2O-bis[m3-5-(isonicotinamido)isophthalato-1k4O,O':O'',O''',2kN]-
 bis[m3-5-(isonicotinamido)isophthalato-1k3O,O':O'',2kO''']cobalt(II)disamarium(III)
 tetrahydrate, CoSm2(C14H8N2O5)4(H2O)4 &#x00B7; 4H2O
;
_journal_issue 2
_journal_name_full 'Zeitschrift f\"ur Kristallographie - New Crystal Structures'
_journal_page_first 211
_journal_volume 227
_journal_year 2012
_chemical_formula_sum 'C56 H48 Co N8 O28 Sm2'
_chemical_formula_weight 1640.65
_space_group_IT_number 2
_symmetry_cell_setting triclinic
_symmetry_space_group_name_Hall '-P 1'
_symmetry_space_group_name_H-M 'P -1'
_atom_sites_solution_hydrogens geom
_atom_sites_solution_primary direct
_atom_sites_solution_secondary difmap
_audit_creation_method SHELXL-97
_cell_angle_alpha 79.153(2)
_cell_angle_beta 78.796(4)
_cell_angle_gamma 86.392(2)
_cell_formula_units_Z 1
_cell_length_a 10.122(5)
_cell_length_b 10.806(4)
_cell_length_c 13.723(5)
_cell_measurement_reflns_used 4668
_cell_measurement_temperature 293(2)
_cell_measurement_theta_max 28.02
_cell_measurement_theta_min 2.31
_cell_volume 1445.5(10)
_computing_structure_refinement 'SHELXL-97 (Sheldrick, 1997)'
_computing_structure_solution 'SHELXS-97 (Sheldrick, 1990)'
_diffrn_ambient_temperature 293(2)
_diffrn_measured_fraction_theta_full 0.984
_diffrn_measured_fraction_theta_max 0.984
_diffrn_measurement_device_type 'CCD area detector'
_diffrn_measurement_method 'phi and omega scans'
_diffrn_radiation_monochromator graphite
_diffrn_radiation_source 'fine-focus sealed tube'
_diffrn_radiation_type MoK\a
_diffrn_radiation_wavelength 0.71069
_diffrn_reflns_av_R_equivalents 0.0458
_diffrn_reflns_av_sigmaI/netI 0.0557
_diffrn_reflns_limit_h_max 11
_diffrn_reflns_limit_h_min -12
_diffrn_reflns_limit_k_max 12
_diffrn_reflns_limit_k_min -9
_diffrn_reflns_limit_l_max 16
_diffrn_reflns_limit_l_min -13
_diffrn_reflns_number 7276
_diffrn_reflns_theta_full 25.02
_diffrn_reflns_theta_max 25.02
_diffrn_reflns_theta_min 1.54
_exptl_absorpt_coefficient_mu 2.390
_exptl_absorpt_correction_T_max 0.8318
_exptl_absorpt_correction_T_min 0.6729
_exptl_absorpt_correction_type multi-scan
_exptl_absorpt_process_details 'SADABS; Bruker, 2000'
_exptl_crystal_colour pink
_exptl_crystal_density_diffrn 1.885
_exptl_crystal_density_method 'not measured'
_exptl_crystal_description block
_exptl_crystal_F_000 815
_exptl_crystal_size_max 0.18
_exptl_crystal_size_mid 0.14
_exptl_crystal_size_min 0.08
_refine_diff_density_max 1.566
_refine_diff_density_min -3.472
_refine_diff_density_rms 0.143
_refine_ls_extinction_method none
_refine_ls_goodness_of_fit_ref 1.056
_refine_ls_hydrogen_treatment constr
_refine_ls_matrix_type full
_refine_ls_number_parameters 430
_refine_ls_number_reflns 5020
_refine_ls_number_restraints 0
_refine_ls_restrained_S_all 1.056
_refine_ls_R_factor_all 0.0429
_refine_ls_R_factor_gt 0.0397
_refine_ls_shift/su_max 0.000
_refine_ls_shift/su_mean 0.000
_refine_ls_structure_factor_coef Fsqd
_refine_ls_weighting_details 'calc w=1/[\s^2^(Fo^2^)+(0.0682P)^2^+0.0000P] where P=(Fo^2^+2Fc^2^)/3'
_refine_ls_weighting_scheme calc
_refine_ls_wR_factor_gt 0.1064
_refine_ls_wR_factor_ref 0.1085
_reflns_number_gt 4604
_reflns_number_total 5020
_reflns_threshold_expression >2sigma(I)
_cod_data_source_file 1267-3684.cff
_cod_data_source_block 1
_cod_depositor_comments
;
The following automatic conversions were performed:

'_symmetry_cell_setting' value 'Triclinic' changed to 'triclinic'
according to /home/saulius/struct/CIF-dictionaries/cif_core.dic
dictionary named 'cif_core.dic' version 2.4.1 from 2010-06-29.

Automatic conversion script
Id: cif_fix_values 1891 2012-01-12 08:04:46Z andrius 
;
_cod_original_sg_symbol_H-M 'P-1   '
_cod_database_code 8103341

loop_
_symmetry_equiv_pos_as_xyz
'x, y, z'
'-x, -y, -z'

loop_
_atom_site_label
_atom_site_type_symbol
_atom_site_fract_x
_atom_site_fract_y
_atom_site_fract_z
_atom_site_U_iso_or_equiv
_atom_site_adp_type
_atom_site_occupancy
_atom_site_symmetry_multiplicity
_atom_site_calc_flag
_atom_site_refinement_flags
Co1 Co 1.0000 0.5000 0.5000 0.0219(2) Uani 1 2 d S
Sm1 Sm 0.68101(2) 0.07748(2) 0.703130(18) 0.01554(11) Uani 1 1 d .
C1 C 0.7016(5) 0.4723(5) 0.7268(4) 0.0192(11) Uani 1 1 d .
C2 C 0.6783(5) 0.4174(5) 0.8286(4) 0.0200(11) Uani 1 1 d .
H2 H 0.6726 0.3303 0.8470 0.024 Uiso 1 1 calc R
C3 C 0.6636(5) 0.4904(5) 0.9025(4) 0.0193(11) Uani 1 1 d .
C4 C 0.6652(5) 0.6208(5) 0.8743(4) 0.0191(11) Uani 1 1 d .
H4 H 0.6535 0.6713 0.9234 0.023 Uiso 1 1 calc R
C5 C 0.6841(5) 0.6751(5) 0.7737(4) 0.0191(11) Uani 1 1 d .
C6 C 0.7038(5) 0.6019(5) 0.6996(4) 0.0210(11) Uani 1 1 d .
H6 H 0.7185 0.6396 0.6319 0.025 Uiso 1 1 calc R
C7 C 0.6873(5) 0.8151(5) 0.7472(4) 0.0186(11) Uani 1 1 d .
C8 C 0.7326(5) 0.3941(5) 0.6463(4) 0.0202(11) Uani 1 1 d .
C9 C 0.6661(6) 0.4822(6) 1.0819(4) 0.0282(13) Uani 1 1 d .
C10 C 0.6521(5) 0.4003(5) 1.1839(4) 0.0240(12) Uani 1 1 d .
C11 C 0.6514(6) 0.2699(6) 1.2018(4) 0.0300(13) Uani 1 1 d .
H11 H 0.6543 0.2262 1.1491 0.036 Uiso 1 1 calc R
C12 C 0.6462(6) 0.2063(6) 1.2991(5) 0.0353(15) Uani 1 1 d .
H12 H 0.6466 0.1187 1.3101 0.042 Uiso 1 1 calc R
C13 C 0.6394(7) 0.3870(7) 1.3606(5) 0.0416(16) Uani 1 1 d .
H13 H 0.6347 0.4283 1.4149 0.050 Uiso 1 1 calc R
C14 C 0.6446(6) 0.4582(6) 1.2659(5) 0.0356(15) Uani 1 1 d .
H14 H 0.6431 0.5457 1.2573 0.043 Uiso 1 1 calc R
C15 C 1.2625(5) 0.1142(5) -0.1681(4) 0.0207(11) Uani 1 1 d .
C16 C 1.1586(5) 0.1039(5) -0.2164(4) 0.0203(11) Uani 1 1 d .
H16 H 1.1766 0.0862 -0.2815 0.024 Uiso 1 1 calc R
C17 C 1.0259(5) 0.1200(5) -0.1683(4) 0.0203(11) Uani 1 1 d .
C18 C 0.9992(5) 0.1496(5) -0.0727(4) 0.0218(12) Uani 1 1 d .
H18 H 0.9106 0.1612 -0.0408 0.026 Uiso 1 1 calc R
C19 C 1.1042(5) 0.1622(5) -0.0242(4) 0.0208(11) Uani 1 1 d .
C20 C 1.2346(5) 0.1419(5) -0.0702(4) 0.0223(12) Uani 1 1 d .
H20 H 1.3048 0.1466 -0.0363 0.027 Uiso 1 1 calc R
C21 C 1.4071(5) 0.0981(5) -0.2150(4) 0.0223(12) Uani 1 1 d .
C22 C 0.9089(5) 0.1094(5) -0.2176(4) 0.0200(11) Uani 1 1 d .
C23 C 0.9941(5) 0.2950(5) 0.0922(4) 0.0248(12) Uani 1 1 d .
C24 C 0.9905(5) 0.3383(5) 0.1903(4) 0.0245(12) Uani 1 1 d .
C25 C 0.9830(5) 0.2574(6) 0.2811(4) 0.0280(13) Uani 1 1 d .
H25 H 0.9829 0.1707 0.2841 0.034 Uiso 1 1 calc R
C26 C 0.9754(6) 0.3064(6) 0.3673(4) 0.0280(13) Uani 1 1 d .
H26 H 0.9672 0.2508 0.4287 0.034 Uiso 1 1 calc R
C27 C 0.9850(6) 0.5066(6) 0.2786(4) 0.0270(13) Uani 1 1 d .
H27 H 0.9860 0.5929 0.2770 0.032 Uiso 1 1 calc R
C28 C 0.9894(6) 0.4656(6) 0.1892(4) 0.0269(13) Uani 1 1 d .
H28 H 0.9916 0.5228 0.1292 0.032 Uiso 1 1 calc R
N1 N 0.6463(4) 0.4308(4) 1.0040(3) 0.0213(10) Uani 1 1 d .
H1 H 0.6205 0.3541 1.0178 0.026 Uiso 1 1 calc R
N2 N 0.6407(6) 0.2616(5) 1.3782(4) 0.0379(13) Uani 1 1 d .
N3 N 1.0789(4) 0.1982(4) 0.0726(3) 0.0248(10) Uani 1 1 d .
H3 H 1.1186 0.1572 0.1193 0.030 Uiso 1 1 calc R
N4 N 0.9793(4) 0.4296(4) 0.3679(3) 0.0232(10) Uani 1 1 d .
O1 O 0.8071(4) 0.4356(4) 0.5649(3) 0.0303(9) Uani 1 1 d .
O2 O 0.6799(4) 0.2874(3) 0.6644(3) 0.0309(9) Uani 1 1 d .
O3 O 0.6707(5) 0.8710(4) 0.6612(3) 0.0350(10) Uani 1 1 d .
O4 O 0.7061(5) 0.8772(4) 0.8105(3) 0.0357(10) Uani 1 1 d .
O5 O 0.6921(6) 0.5917(4) 1.0740(4) 0.0565(15) Uani 1 1 d .
O6 O 1.4410(4) 0.0989(4) -0.3093(3) 0.0310(10) Uani 1 1 d .
O7 O 1.4963(4) 0.0840(5) -0.1625(3) 0.0381(11) Uani 1 1 d .
O8 O 0.9268(4) 0.0948(4) -0.3092(3) 0.0301(9) Uani 1 1 d .
O9 O 0.7918(3) 0.1146(4) -0.1674(3) 0.0238(8) Uani 1 1 d .
O10 O 0.9246(4) 0.3513(4) 0.0331(3) 0.0397(11) Uani 1 1 d .
O1W O 1.0742(4) 0.3168(4) 0.5669(3) 0.0350(10) Uani 1 1 d .
H1WB H 1.1355 0.2799 0.5299 0.042 Uiso 1 1 d R
H1WA H 1.0109 0.2749 0.6003 0.053 Uiso 1 1 d R
O2W O 0.7194(4) 0.0946(4) 0.5281(3) 0.0377(10) Uani 1 1 d .
H2WB H 0.6958 0.0257 0.5162 0.045 Uiso 1 1 d R
H2WA H 0.6692 0.1525 0.5021 0.045 Uiso 1 1 d R
O3W O 0.6988(5) 0.8364(6) 0.4664(4) 0.0746(19) Uani 1 1 d .
H3WA H 0.6721 0.8571 0.5239 0.089 Uiso 1 1 d R
H3WB H 0.6423 0.8652 0.4288 0.089 Uiso 1 1 d R
O4W O 0.5847(7) 0.1603(5) 0.0157(4) 0.0653(17) Uani 1 1 d .
H4WA H 0.5637 0.0908 0.0547 0.078 Uiso 1 1 d R
H4WB H 0.6271 0.1472 -0.0415 0.078 Uiso 1 1 d R

loop_
_atom_site_aniso_label
_atom_site_aniso_U_11
_atom_site_aniso_U_22
_atom_site_aniso_U_33
_atom_site_aniso_U_23
_atom_site_aniso_U_13
_atom_site_aniso_U_12
Co1 0.0245(6) 0.0225(5) 0.0191(5) -0.0056(4) -0.0019(4) -0.0045(4)
Sm1 0.01446(16) 0.01284(16) 0.01977(17) -0.00248(11) -0.00447(11) -0.00116(10)
C1 0.020(3) 0.012(3) 0.025(3) -0.001(2) -0.004(2) -0.002(2)
C2 0.018(3) 0.013(3) 0.026(3) 0.002(2) -0.001(2) -0.002(2)
C3 0.013(2) 0.020(3) 0.023(3) 0.001(2) -0.002(2) 0.001(2)
C4 0.016(3) 0.018(3) 0.022(3) -0.001(2) -0.003(2) 0.001(2)
C5 0.016(3) 0.015(3) 0.027(3) -0.004(2) -0.006(2) 0.002(2)
C6 0.019(3) 0.018(3) 0.024(3) 0.000(2) -0.003(2) -0.004(2)
C7 0.017(3) 0.015(3) 0.023(3) -0.002(2) -0.003(2) 0.000(2)
C8 0.015(3) 0.017(3) 0.027(3) 0.000(2) -0.006(2) 0.001(2)
C9 0.029(3) 0.029(3) 0.026(3) 0.000(2) -0.006(2) -0.006(2)
C10 0.020(3) 0.029(3) 0.024(3) -0.004(2) -0.006(2) -0.003(2)
C11 0.030(3) 0.032(3) 0.029(3) -0.001(3) -0.012(3) -0.004(3)
C12 0.042(4) 0.030(3) 0.033(3) 0.005(3) -0.013(3) -0.008(3)
C13 0.048(4) 0.050(4) 0.029(3) -0.010(3) -0.008(3) -0.002(3)
C14 0.038(4) 0.035(4) 0.032(3) 0.001(3) -0.009(3) -0.003(3)
C15 0.017(3) 0.021(3) 0.024(3) -0.005(2) -0.004(2) 0.001(2)
C16 0.020(3) 0.021(3) 0.020(3) -0.007(2) -0.003(2) 0.001(2)
C17 0.018(3) 0.020(3) 0.025(3) -0.006(2) -0.006(2) -0.002(2)
C18 0.016(3) 0.023(3) 0.026(3) -0.006(2) -0.001(2) -0.001(2)
C19 0.018(3) 0.025(3) 0.022(3) -0.008(2) -0.006(2) 0.000(2)
C20 0.016(3) 0.023(3) 0.031(3) -0.007(2) -0.010(2) 0.000(2)
C21 0.021(3) 0.017(3) 0.028(3) -0.003(2) -0.003(2) 0.000(2)
C22 0.018(3) 0.018(3) 0.024(3) -0.003(2) -0.006(2) -0.003(2)
C23 0.023(3) 0.032(3) 0.020(3) -0.010(2) -0.001(2) -0.003(2)
C24 0.012(3) 0.036(3) 0.027(3) -0.009(2) -0.005(2) 0.000(2)
C25 0.024(3) 0.027(3) 0.035(3) -0.009(3) -0.002(2) -0.006(2)
C26 0.030(3) 0.029(3) 0.025(3) -0.002(2) -0.004(2) -0.006(2)
C27 0.025(3) 0.028(3) 0.028(3) -0.008(2) -0.002(2) -0.002(2)
C28 0.026(3) 0.032(3) 0.025(3) -0.005(2) -0.008(2) -0.001(2)
N1 0.024(2) 0.017(2) 0.021(2) 0.0028(18) -0.0039(19) -0.0043(18)
N2 0.043(3) 0.040(3) 0.029(3) 0.003(2) -0.011(2) -0.008(3)
N3 0.024(2) 0.031(3) 0.021(2) -0.007(2) -0.0083(19) 0.003(2)
N4 0.020(2) 0.029(3) 0.021(2) -0.009(2) -0.0014(19) -0.0041(19)
O1 0.029(2) 0.036(2) 0.025(2) -0.0083(18) 0.0032(17) -0.0084(18)
O2 0.043(3) 0.015(2) 0.035(2) -0.0038(17) -0.0084(19) -0.0047(17)
O3 0.065(3) 0.019(2) 0.024(2) -0.0021(17) -0.016(2) -0.004(2)
O4 0.064(3) 0.016(2) 0.034(2) -0.0042(17) -0.026(2) -0.0014(19)
O5 0.110(5) 0.027(3) 0.037(3) 0.004(2) -0.026(3) -0.026(3)
O6 0.020(2) 0.050(3) 0.026(2) -0.0155(19) -0.0049(17) 0.0033(18)
O7 0.015(2) 0.073(3) 0.026(2) -0.008(2) -0.0074(17) 0.004(2)
O8 0.019(2) 0.047(3) 0.029(2) -0.0164(19) -0.0073(17) -0.0016(18)
O9 0.0116(18) 0.031(2) 0.030(2) -0.0103(17) -0.0016(15) -0.0016(15)
O10 0.041(3) 0.051(3) 0.035(2) -0.021(2) -0.017(2) 0.019(2)
O1W 0.037(2) 0.035(2) 0.031(2) -0.0057(19) -0.0028(19) 0.0027(19)
O2W 0.052(3) 0.032(2) 0.026(2) 0.0035(18) -0.009(2) -0.002(2)
O3W 0.055(3) 0.131(6) 0.037(3) -0.017(3) -0.015(3) 0.028(4)
O4W 0.130(5) 0.035(3) 0.030(3) -0.004(2) -0.006(3) -0.029(3)

loop_
_atom_type_symbol
_atom_type_description
_atom_type_scat_dispersion_real
_atom_type_scat_dispersion_imag
_atom_type_scat_source
C C 0.0033 0.0016 'International Tables Vol C Tables 4.2.6.8 and 6.1.1.4'
H H 0.0000 0.0000 'International Tables Vol C Tables 4.2.6.8 and 6.1.1.4'
N N 0.0061 0.0033 'International Tables Vol C Tables 4.2.6.8 and 6.1.1.4'
O O 0.0106 0.0060 'International Tables Vol C Tables 4.2.6.8 and 6.1.1.4'
Co Co 0.3494 0.9721 'International Tables Vol C Tables 4.2.6.8 and 6.1.1.4'
Sm Sm -0.1638 3.4418 'International Tables Vol C Tables 4.2.6.8 and 6.1.1.4'

loop_
_geom_angle_atom_site_label_1
_geom_angle_atom_site_label_2
_geom_angle_atom_site_label_3
_geom_angle
_geom_angle_site_symmetry_1
_geom_angle_site_symmetry_3
O1 Co1 O1 180.0 2_766 .
O1 Co1 N4 92.41(16) 2_766 .
O1 Co1 N4 87.59(16) . .
O1 Co1 N4 87.59(16) 2_766 2_766
O1 Co1 N4 92.41(16) . 2_766
N4 Co1 N4 180.000(1) . 2_766
O1 Co1 O1W 93.39(16) 2_766 .
O1 Co1 O1W 86.61(16) . .
N4 Co1 O1W 91.02(17) . .
N4 Co1 O1W 88.98(17) 2_766 .
O1 Co1 O1W 86.61(16) 2_766 2_766
O1 Co1 O1W 93.39(16) . 2_766
N4 Co1 O1W 88.98(17) . 2_766
N4 Co1 O1W 91.02(17) 2_766 2_766
O1W Co1 O1W 180.000(1) . 2_766
O2 Sm1 O2W 82.60(15) . .
O2 Sm1 O7 91.04(16) . 1_456
O2W Sm1 O7 138.32(15) . 1_456
O2 Sm1 O9 82.31(14) . 1_556
O2W Sm1 O9 139.84(14) . 1_556
O7 Sm1 O9 78.90(13) 1_456 1_556
O2 Sm1 O4 154.40(15) . 1_545
O2W Sm1 O4 120.75(14) . 1_545
O7 Sm1 O4 78.16(16) 1_456 1_545
O9 Sm1 O4 72.92(13) 1_556 1_545
O2 Sm1 O3 152.29(15) . 1_545
O2W Sm1 O3 70.68(14) . 1_545
O7 Sm1 O3 103.87(16) 1_456 1_545
O9 Sm1 O3 123.08(13) 1_556 1_545
O4 Sm1 O3 53.19(13) 1_545 1_545
O2 Sm1 O6 85.28(15) . 1_456
O2W Sm1 O6 85.04(14) . 1_456
O7 Sm1 O6 53.33(13) 1_456 1_456
O9 Sm1 O6 130.27(12) 1_556 1_456
O4 Sm1 O6 105.71(15) 1_545 1_456
O3 Sm1 O6 85.21(15) 1_545 1_456
O2 Sm1 O8 84.88(15) . 1_556
O2W Sm1 O8 88.26(14) . 1_556
O7 Sm1 O8 132.34(13) 1_456 1_556
O9 Sm1 O8 53.47(12) 1_556 1_556
O4 Sm1 O8 85.51(15) 1_545 1_556
O3 Sm1 O8 101.11(15) 1_545 1_556
O6 Sm1 O8 168.73(14) 1_456 1_556
O2 Sm1 C7 178.57(14) . 1_545
O2W Sm1 C7 96.23(15) . 1_545
O7 Sm1 C7 90.38(16) 1_456 1_545
O9 Sm1 C7 98.12(14) 1_556 1_545
O4 Sm1 C7 26.39(14) 1_545 1_545
O3 Sm1 C7 26.82(14) 1_545 1_545
O6 Sm1 C7 95.44(15) 1_456 1_545
O8 Sm1 C7 94.28(14) 1_556 1_545
O2 Sm1 C21 87.39(15) . 1_456
O2W Sm1 C21 112.04(16) . 1_456
O7 Sm1 C21 26.29(15) 1_456 1_456
O9 Sm1 C21 104.18(15) 1_556 1_456
O4 Sm1 C21 92.41(16) 1_545 1_456
O3 Sm1 C21 95.72(15) 1_545 1_456
O6 Sm1 C21 27.06(15) 1_456 1_456
O8 Sm1 C21 157.14(15) 1_556 1_456
C7 Sm1 C21 93.82(15) 1_545 1_456
O2 Sm1 C22 83.60(15) . 1_556
O2W Sm1 C22 114.73(15) . 1_556
O7 Sm1 C22 105.31(15) 1_456 1_556
O9 Sm1 C22 26.46(13) 1_556 1_556
O4 Sm1 C22 77.14(15) 1_545 1_556
O3 Sm1 C22 113.82(15) 1_545 1_556
O6 Sm1 C22 155.70(15) 1_456 1_556
O8 Sm1 C22 27.03(14) 1_556 1_556
C7 Sm1 C22 96.17(15) 1_545 1_556
C21 Sm1 C22 130.58(16) 1_456 1_556
C6 C1 C2 119.5(5) . .
C6 C1 C8 119.0(5) . .
C2 C1 C8 121.4(5) . .
C3 C2 C1 120.9(5) . .
C3 C2 H2 119.5 . .
C1 C2 H2 119.5 . .
C2 C3 C4 119.0(5) . .
C2 C3 N1 119.0(5) . .
C4 C3 N1 122.0(5) . .
C5 C4 C3 119.9(5) . .
C5 C4 H4 120.0 . .
C3 C4 H4 120.0 . .
C4 C5 C6 121.0(5) . .
C4 C5 C7 117.9(5) . .
C6 C5 C7 121.1(5) . .
C5 C6 C1 119.6(5) . .
C5 C6 H6 120.2 . .
C1 C6 H6 120.2 . .
O4 C7 O3 119.7(5) . .
O4 C7 C5 119.9(5) . .
O3 C7 C5 120.5(5) . .
O4 C7 Sm1 59.6(3) . 1_565
O3 C7 Sm1 60.2(3) . 1_565
C5 C7 Sm1 177.3(4) . 1_565
O1 C8 O2 122.9(5) . .
O1 C8 C1 119.6(5) . .
O2 C8 C1 117.5(5) . .
O5 C9 N1 123.4(5) . .
O5 C9 C10 118.3(5) . .
N1 C9 C10 118.3(5) . .
C14 C10 C11 117.3(5) . .
C14 C10 C9 117.7(5) . .
C11 C10 C9 124.9(5) . .
C12 C11 C10 118.6(6) . .
C12 C11 H11 120.7 . .
C10 C11 H11 120.7 . .
N2 C12 C11 124.3(6) . .
N2 C12 H12 117.8 . .
C11 C12 H12 117.8 . .
N2 C13 C14 123.0(6) . .
N2 C13 H13 118.5 . .
C14 C13 H13 118.5 . .
C13 C14 C10 120.1(6) . .
C13 C14 H14 120.0 . .
C10 C14 H14 120.0 . .
C16 C15 C20 119.6(5) . .
C16 C15 C21 123.0(5) . .
C20 C15 C21 117.4(5) . .
C15 C16 C17 120.1(5) . .
C15 C16 H16 119.9 . .
C17 C16 H16 119.9 . .
C18 C17 C16 119.9(5) . .
C18 C17 C22 117.8(5) . .
C16 C17 C22 122.2(5) . .
C17 C18 C19 120.1(5) . .
C17 C18 H18 120.0 . .
C19 C18 H18 120.0 . .
C20 C19 C18 119.9(5) . .
C20 C19 N3 119.2(5) . .
C18 C19 N3 120.8(5) . .
C19 C20 C15 120.2(5) . .
C19 C20 H20 119.9 . .
C15 C20 H20 119.9 . .
O7 C21 O6 119.0(5) . .
O7 C21 C15 120.6(5) . .
O6 C21 C15 120.4(5) . .
O7 C21 Sm1 57.2(3) . 1_654
O6 C21 Sm1 61.8(3) . 1_654
C15 C21 Sm1 176.9(4) . 1_654
O9 C22 O8 119.9(5) . .
O9 C22 C17 119.1(5) . .
O8 C22 C17 120.9(5) . .
O9 C22 Sm1 57.8(3) . 1_554
O8 C22 Sm1 62.2(3) . 1_554
C17 C22 Sm1 175.7(4) . 1_554
O10 C23 N3 123.6(5) . .
O10 C23 C24 119.3(5) . .
N3 C23 C24 117.1(5) . .
C25 C24 C28 118.7(5) . .
C25 C24 C23 123.3(5) . .
C28 C24 C23 117.9(5) . .
C24 C25 C26 119.0(6) . .
C24 C25 H25 120.5 . .
C26 C25 H25 120.5 . .
N4 C26 C25 123.5(5) . .
N4 C26 H26 118.3 . .
C25 C26 H26 118.3 . .
N4 C27 C28 123.8(6) . .
N4 C27 H27 118.1 . .
C28 C27 H27 118.1 . .
C24 C28 C27 118.6(5) . .
C24 C28 H28 120.7 . .
C27 C28 H28 120.7 . .
C9 N1 C3 126.2(5) . .
C9 N1 H1 116.9 . .
C3 N1 H1 116.9 . .
C12 N2 C13 116.7(5) . .
C23 N3 C19 121.2(5) . .
C23 N3 H3 119.4 . .
C19 N3 H3 119.4 . .
C26 N4 C27 116.3(5) . .
C26 N4 Co1 122.1(4) . .
C27 N4 Co1 121.1(4) . .
C8 O1 Co1 143.8(4) . .
C8 O2 Sm1 154.5(4) . .
C7 O3 Sm1 93.0(3) . 1_565
C7 O4 Sm1 94.0(3) . 1_565
C21 O6 Sm1 91.2(3) . 1_654
C21 O7 Sm1 96.5(3) . 1_654
C22 O8 Sm1 90.8(3) . 1_554
C22 O9 Sm1 95.7(3) . 1_554
Co1 O1W H1WB 117.4 . .
Co1 O1W H1WA 109.6 . .
H1WB O1W H1WA 117.7 . .
Sm1 O2W H2WB 106.8 . .
Sm1 O2W H2WA 110.7 . .
H2WB O2W H2WA 106.8 . .
H3WA O3W H3WB 108.8 . .
H4WA O4W H4WB 110.3 . .

loop_
_geom_bond_atom_site_label_1
_geom_bond_atom_site_label_2
_geom_bond_distance
_geom_bond_site_symmetry_2
Co1 O1 2.087(4) 2_766
Co1 O1 2.087(4) .
Co1 N4 2.144(4) .
Co1 N4 2.144(4) 2_766
Co1 O1W 2.173(4) .
Co1 O1W 2.173(4) 2_766
Sm1 O2 2.230(4) .
Sm1 O2W 2.331(4) .
Sm1 O7 2.365(4) 1_456
Sm1 O9 2.381(4) 1_556
Sm1 O4 2.408(4) 1_545
Sm1 O3 2.420(4) 1_545
Sm1 O6 2.462(4) 1_456
Sm1 O8 2.477(4) 1_556
Sm1 C7 2.785(5) 1_545
Sm1 C21 2.794(5) 1_456
Sm1 C22 2.800(5) 1_556
C1 C6 1.380(7) .
C1 C2 1.391(7) .
C1 C8 1.490(7) .
C2 C3 1.379(8) .
C2 H2 0.9300 .
C3 C4 1.389(7) .
C3 N1 1.402(6) .
C4 C5 1.377(7) .
C4 H4 0.9300 .
C5 C6 1.379(7) .
C5 C7 1.488(7) .
C6 H6 0.9300 .
C7 O4 1.241(7) .
C7 O3 1.259(6) .
C7 Sm1 2.785(5) 1_565
C8 O1 1.242(6) .
C8 O2 1.262(6) .
C9 O5 1.208(7) .
C9 N1 1.346(7) .
C9 C10 1.495(8) .
C10 C14 1.375(9) .
C10 C11 1.384(8) .
C11 C12 1.374(8) .
C11 H11 0.9300 .
C12 N2 1.325(8) .
C12 H12 0.9300 .
C13 N2 1.330(9) .
C13 C14 1.373(9) .
C13 H13 0.9300 .
C14 H14 0.9300 .
C15 C16 1.368(8) .
C15 C20 1.402(8) .
C15 C21 1.494(7) .
C16 C17 1.393(7) .
C16 H16 0.9300 .
C17 C18 1.381(7) .
C17 C22 1.493(7) .
C18 C19 1.385(7) .
C18 H18 0.9300 .
C19 C20 1.371(7) .
C19 N3 1.425(7) .
C20 H20 0.9300 .
C21 O7 1.245(7) .
C21 O6 1.271(7) .
C21 Sm1 2.794(5) 1_654
C22 O9 1.254(6) .
C22 O8 1.273(6) .
C22 Sm1 2.800(5) 1_554
C23 O10 1.226(7) .
C23 N3 1.344(7) .
C23 C24 1.500(8) .
C24 C25 1.372(8) .
C24 C28 1.372(8) .
C25 C26 1.372(8) .
C25 H25 0.9300 .
C26 N4 1.336(7) .
C26 H26 0.9300 .
C27 N4 1.338(7) .
C27 C28 1.373(8) .
C27 H27 0.9300 .
C28 H28 0.9300 .
N1 H1 0.8600 .
N3 H3 0.8600 .
O3 Sm1 2.420(4) 1_565
O4 Sm1 2.408(4) 1_565
O6 Sm1 2.462(4) 1_654
O7 Sm1 2.365(4) 1_654
O8 Sm1 2.477(4) 1_554
O9 Sm1 2.381(4) 1_554
O1W H1WB 0.8503 .
O1W H1WA 0.8193 .
O2W H2WB 0.8501 .
O2W H2WA 0.8504 .
O3W H3WA 0.8496 .
O3W H3WB 0.8503 .
O4W H4WA 0.8490 .
O4W H4WB 0.8498 .

loop_
_geom_torsion_atom_site_label_1
_geom_torsion_atom_site_label_2
_geom_torsion_atom_site_label_3
_geom_torsion_atom_site_label_4
_geom_torsion
_geom_torsion_site_symmetry_1
_geom_torsion_site_symmetry_4
C6 C1 C2 C3 -3.0(8) . .
C8 C1 C2 C3 173.2(5) . .
C1 C2 C3 C4 3.4(8) . .
C1 C2 C3 N1 -177.2(5) . .
C2 C3 C4 C5 -1.3(8) . .
N1 C3 C4 C5 179.2(5) . .
C3 C4 C5 C6 -1.1(8) . .
C3 C4 C5 C7 -179.0(5) . .
C4 C5 C6 C1 1.4(8) . .
C7 C5 C6 C1 179.3(5) . .
C2 C1 C6 C5 0.6(8) . .
C8 C1 C6 C5 -175.7(5) . .
C4 C5 C7 O4 17.5(8) . .
C6 C5 C7 O4 -160.4(5) . .
C4 C5 C7 O3 -162.3(5) . .
C6 C5 C7 O3 19.8(8) . .
C6 C1 C8 O1 27.6(7) . .
C2 C1 C8 O1 -148.6(5) . .
C6 C1 C8 O2 -151.8(5) . .
C2 C1 C8 O2 32.0(7) . .
O5 C9 C10 C14 11.9(9) . .
N1 C9 C10 C14 -166.8(5) . .
O5 C9 C10 C11 -165.5(6) . .
N1 C9 C10 C11 15.8(9) . .
C14 C10 C11 C12 -1.4(9) . .
C9 C10 C11 C12 176.0(6) . .
C10 C11 C12 N2 0.6(10) . .
N2 C13 C14 C10 -0.3(11) . .
C11 C10 C14 C13 1.2(9) . .
C9 C10 C14 C13 -176.4(6) . .
C20 C15 C16 C17 -0.5(8) . .
C21 C15 C16 C17 179.9(5) . .
C15 C16 C17 C18 1.7(8) . .
C15 C16 C17 C22 -179.8(5) . .
C16 C17 C18 C19 -0.6(8) . .
C22 C17 C18 C19 -179.2(5) . .
C17 C18 C19 C20 -1.7(8) . .
C17 C18 C19 N3 177.2(5) . .
C18 C19 C20 C15 2.9(8) . .
N3 C19 C20 C15 -176.0(5) . .
C16 C15 C20 C19 -1.9(8) . .
C21 C15 C20 C19 177.8(5) . .
C16 C15 C21 O7 -166.1(5) . .
C20 C15 C21 O7 14.3(8) . .
C16 C15 C21 O6 14.2(8) . .
C20 C15 C21 O6 -165.4(5) . .
C18 C17 C22 O9 -7.3(7) . .
C16 C17 C22 O9 174.2(5) . .
C18 C17 C22 O8 173.0(5) . .
C16 C17 C22 O8 -5.5(8) . .
O10 C23 C24 C25 136.0(6) . .
N3 C23 C24 C25 -46.6(8) . .
O10 C23 C24 C28 -41.4(8) . .
N3 C23 C24 C28 136.1(5) . .
C28 C24 C25 C26 -0.4(8) . .
C23 C24 C25 C26 -177.7(5) . .
C24 C25 C26 N4 -2.2(9) . .
C25 C24 C28 C27 2.0(8) . .
C23 C24 C28 C27 179.5(5) . .
N4 C27 C28 C24 -1.2(9) . .
O5 C9 N1 C3 5.9(10) . .
C10 C9 N1 C3 -175.5(5) . .
C2 C3 N1 C9 161.1(5) . .
C4 C3 N1 C9 -19.5(8) . .
C11 C12 N2 C13 0.4(10) . .
C14 C13 N2 C12 -0.6(10) . .
O10 C23 N3 C19 6.6(9) . .
C24 C23 N3 C19 -170.7(5) . .
C20 C19 N3 C23 132.4(6) . .
C18 C19 N3 C23 -46.5(8) . .
C25 C26 N4 C27 3.0(8) . .
C25 C26 N4 Co1 -169.7(4) . .
C28 C27 N4 C26 -1.2(8) . .
C28 C27 N4 Co1 171.5(4) . .
O1 Co1 N4 C26 111.8(4) 2_766 .
O1 Co1 N4 C26 -68.2(4) . .
O1W Co1 N4 C26 18.3(4) . .
O1W Co1 N4 C26 -161.7(4) 2_766 .
O1 Co1 N4 C27 -60.6(4) 2_766 .
O1 Co1 N4 C27 119.4(4) . .
O1W Co1 N4 C27 -154.0(4) . .
O1W Co1 N4 C27 26.0(4) 2_766 .
O2 C8 O1 Co1 -120.6(6) . .
C1 C8 O1 Co1 60.0(8) . .
N4 Co1 O1 C8 149.9(6) . .
N4 Co1 O1 C8 -30.1(6) 2_766 .
O1W Co1 O1 C8 58.8(6) . .
O1W Co1 O1 C8 -121.2(6) 2_766 .
O1 C8 O2 Sm1 75.9(10) . .
C1 C8 O2 Sm1 -104.7(8) . .
O2W Sm1 O2 C8 -93.9(9) . .
O7 Sm1 O2 C8 127.4(9) 1_456 .
O9 Sm1 O2 C8 48.8(9) 1_556 .
O4 Sm1 O2 C8 63.3(10) 1_545 .
O3 Sm1 O2 C8 -109.2(9) 1_545 .
O6 Sm1 O2 C8 -179.5(9) 1_456 .
O8 Sm1 O2 C8 -5.0(9) 1_556 .
C21 Sm1 O2 C8 153.5(9) 1_456 .
C22 Sm1 O2 C8 22.1(9) 1_556 .
O4 C7 O3 Sm1 -2.8(5) . 1_565
C5 C7 O3 Sm1 176.9(4) . 1_565
O3 C7 O4 Sm1 2.8(6) . 1_565
C5 C7 O4 Sm1 -176.9(4) . 1_565
O7 C21 O6 Sm1 -2.3(5) . 1_654
C15 C21 O6 Sm1 177.4(4) . 1_654
O6 C21 O7 Sm1 2.4(6) . 1_654
C15 C21 O7 Sm1 -177.3(4) . 1_654
O9 C22 O8 Sm1 -3.1(5) . 1_554
C17 C22 O8 Sm1 176.7(4) . 1_554
O8 C22 O9 Sm1 3.2(5) . 1_554
C17 C22 O9 Sm1 -176.5(4) . 1_554
